data_4130026
loop_
_publ_author_name
'Martinez, Gabriel Espinosa'
'Ocampo, Cristian'
'Park, Yun Ji'
'Fout, Alison R.'

_publ_section_title
;
 Accessing Pincer Bis(carbene) Ni(IV) Complexes from Ni(II) via Halogen
 and Halogen Surrogates.
;
_journal_issue 13
_journal_name_full 'Journal of the American Chemical Society'
_journal_page_first 4290
_journal_page_last 4293
_journal_paper_doi 10.1021/jacs.5b12827
_journal_volume 138
_journal_year 2016
_chemical_formula_moiety 'C44 H45 Br3 N4 Ni'
_chemical_formula_sum 'C44 H45 Br3 N4 Ni'
_chemical_formula_weight 928.28
_space_group_crystal_system monoclinic
_space_group_IT_number 14
_space_group_name_Hall '-P 2yn'
_space_group_name_H-M_alt 'P 1 21/n 1'
_atom_sites_solution_hydrogens geom
_audit_creation_date 2015-11-19
_audit_creation_method
; 
Olex2 1.2 
(compiled 2015.09.30 svn.r3233 for OlexSys, GUI svn.r5103) 
;
_cell_angle_alpha 90
_cell_angle_beta 90.851(6)
_cell_angle_gamma 90
_cell_formula_units_Z 4
_cell_length_a 13.3193(16)
_cell_length_b 18.921(2)
_cell_length_c 15.6120(19)
_cell_measurement_reflns_used 9554
_cell_measurement_temperature 100.15
_cell_measurement_theta_max 28.30
_cell_measurement_theta_min 2.27
_cell_volume 3934.0(8)
_computing_cell_refinement 'SAINT V8.34A (Bruker, 2005)'
_computing_data_collection 'APEX2 V2013.10-0 (Bruker, 2013)'
_computing_data_reduction
; 
SAINT V8.34A, XPREP v2013/3, SADABS V2012/1, TWINABS V2012/1 
(Bruker, 2012 & 2013) 
;
_computing_molecular_graphics 'Olex2 (Dolomanov et al., 2009)'
_computing_publication_material 'Olex2 (Dolomanov et al., 2009)'
_computing_structure_refinement 'SHELX-2014-6 (Sheldrick, 2014)'
_computing_structure_solution 'SHELX-2014-4 (Sheldrick, 2014)'
_diffrn_ambient_temperature 100.15
_diffrn_detector 'Bruker APEXII CCD area detector'
_diffrn_detector_type 'CCD area detector'
_diffrn_measured_fraction_theta_full 0.999
_diffrn_measured_fraction_theta_max 0.997
_diffrn_measurement_device 'kappa diffractometer'
_diffrn_measurement_device_type 'Bruker Kappa/ApexII CCD'
_diffrn_measurement_method 'profile data from \f and \w scans'
_diffrn_radiation_monochromator graphite
_diffrn_radiation_probe x-ray
_diffrn_radiation_type MoK\a
_diffrn_radiation_wavelength 0.71073
_diffrn_radiation_wavelength_id cm75v
_diffrn_reflns_av_R_equivalents 0.0406
_diffrn_reflns_av_unetI/netI 0.0174
_diffrn_reflns_Laue_measured_fraction_full 0.999
_diffrn_reflns_Laue_measured_fraction_max 0.997
_diffrn_reflns_limit_h_max 17
_diffrn_reflns_limit_h_min -17
_diffrn_reflns_limit_k_max 25
_diffrn_reflns_limit_k_min -25
_diffrn_reflns_limit_l_max 20
_diffrn_reflns_limit_l_min -20
_diffrn_reflns_number 135259
_diffrn_reflns_point_group_measured_fraction_full 0.999
_diffrn_reflns_point_group_measured_fraction_max 0.997
_diffrn_reflns_theta_full 25.242
_diffrn_reflns_theta_max 28.374
_diffrn_reflns_theta_min 1.995
_diffrn_source 'fine-focus sealed X-ray tube'
_diffrn_source_target Mo
_diffrn_source_type 'Siemens fine-focus sealed tube'
_diffrn_standards_number 0
_exptl_absorpt_coefficient_mu 3.577
_exptl_absorpt_correction_T_max 0.7128
_exptl_absorpt_correction_T_min 0.4657
_exptl_absorpt_correction_type integration
_exptl_absorpt_process_details
; 
SADABS-2014/4 (Bruker,2014) was used for absorption correction. 
wR2(int) was 0.0597 before and 0.0508 after correction. 
The Ratio of minimum to maximum transmission is 0.6533. 
The \l/2 correction factor is Not present. 
;
_exptl_crystal_colour green
_exptl_crystal_colour_primary green
_exptl_crystal_density_diffrn 1.567
_exptl_crystal_description block
_exptl_crystal_F_000 1880
_exptl_crystal_id cm75v
_exptl_crystal_preparation
; 
The data crystal was mounted using oil (Parantone-N, Exxon) to a 
0.3 mm cryo-loop (Hampton Research) with the (1, 1, 1) scattering 
planes roughly normal to the spindle axis. 
;
_exptl_crystal_size_max 0.281
_exptl_crystal_size_mid 0.19
_exptl_crystal_size_min 0.132
_refine_diff_density_max 0.442
_refine_diff_density_min -0.292
_refine_diff_density_rms 0.073
_refine_ls_extinction_method none
_refine_ls_goodness_of_fit_ref 1.062
_refine_ls_hydrogen_treatment constr
_refine_ls_matrix_type full
_refine_ls_number_parameters 477
_refine_ls_number_reflns 9822
_refine_ls_number_restraints 0
_refine_ls_restrained_S_all 1.062
_refine_ls_R_factor_all 0.0249
_refine_ls_R_factor_gt 0.0200
_refine_ls_shift/su_max 0.001
_refine_ls_shift/su_mean 0.000
_refine_ls_structure_factor_coef Fsqd
_refine_ls_weighting_details 'w=1/[\s^2^(Fo^2^)+(0.0256P)^2^+2.0507P] where P=(Fo^2^+2Fc^2^)/3'
_refine_ls_weighting_scheme calc
_refine_ls_wR_factor_gt 0.0509
_refine_ls_wR_factor_ref 0.0524
_reflns_Friedel_coverage 0.000
_reflns_number_gt 8793
_reflns_number_total 9822
_reflns_threshold_expression 'I > 2\s(I)'
_cod_data_source_file ja5b12827_si_002.cif
_cod_data_source_block cm75vsa
_cod_original_cell_volume 3934.1(8)
_cod_database_code 4130026
_shelxl_version_number 2014-3
_shelx_space_group_comment
; 
The symmetry employed for this shelxl refinement is uniquely defined 
by the following loop, which should always be used as a source of 
symmetry information in preference to the above space-group names. 
They are only intended as comments. 
;
_shelx_estimated_absorpt_t_max 0.650
_shelx_estimated_absorpt_t_min 0.433
_olex2_refinement_description
; 
1. Fixed Uiso 
 At 1.2 times of: 
  All C(H) groups 
 At 1.5 times of: 
  All C(H,H,H) groups 
2.a Ternary CH refined with riding coordinates: 
 C27(H27), C30(H30), C39(H39), C42(H42) 
2.b Aromatic/amide H refined with riding coordinates: 
 C3(H3), C4(H4), C5(H5), C6(H6), C9(H9), C10(H10), C11(H11), C15(H15), 
 C16(H16), C17(H17), C18(H18), C23(H23), C24(H24), C25(H25), C35(H35), C36(H36), 
  C37(H37) 
2.c Idealised Me refined as rotating group: 
 C28(H28A,H28B,H28C), C29(H29A,H29B,H29C), C31(H31A,H31B,H31C), C32(H32A,H32B, 
 H32C), C40(H40A,H40B,H40C), C41(H41A,H41B,H41C), C43(H43A,H43B,H43C), C44(H44A, 
 H44B,H44C) 
;
_olex2_submission_special_instructions 'No special instructions were received'

loop_
_space_group_symop_operation_xyz
'x, y, z'
'-x+1/2, y+1/2, -z+1/2'
'-x, -y, -z'
'x-1/2, -y-1/2, z-1/2'

loop_
_atom_site_label
_atom_site_type_symbol
_atom_site_fract_x
_atom_site_fract_y
_atom_site_fract_z
_atom_site_U_iso_or_equiv
_atom_site_adp_type
_atom_site_occupancy
_atom_site_site_symmetry_order
_atom_site_calc_flag
_atom_site_refinement_flags_posn
Br1 Br 0.57447(2) 0.27197(2) 0.21737(2) 0.01464(4) Uani 1 1 d .
Br2 Br 0.61369(2) 0.23033(2) 0.42819(2) 0.01775(4) Uani 1 1 d .
Br3 Br 0.42411(2) 0.41023(2) 0.29401(2) 0.01387(4) Uani 1 1 d .
Ni1 Ni 0.52282(2) 0.31803(2) 0.35374(2) 0.00975(4) Uani 1 1 d .
N1 N 0.33898(9) 0.21764(6) 0.32575(8) 0.0119(2) Uani 1 1 d .
N2 N 0.35258(9) 0.27554(6) 0.44586(8) 0.0118(2) Uani 1 1 d .
N3 N 0.62550(9) 0.42103(6) 0.45181(8) 0.0118(2) Uani 1 1 d .
N4 N 0.70711(9) 0.41948(6) 0.33211(7) 0.0109(2) Uani 1 1 d .
C1 C 0.39918(10) 0.26267(7) 0.36953(9) 0.0114(3) Uani 1 1 d .
C2 C 0.25270(11) 0.20300(8) 0.37336(9) 0.0132(3) Uani 1 1 d .
C3 C 0.17075(11) 0.16008(8) 0.35408(10) 0.0170(3) Uani 1 1 d .
H3 H 0.1663 0.1339 0.3023 0.020 Uiso 1 1 calc R
C4 C 0.09583(11) 0.15767(8) 0.41475(10) 0.0174(3) Uani 1 1 d .
H4 H 0.0385 0.1289 0.4044 0.021 Uiso 1 1 calc R
C5 C 0.10271(11) 0.19662(8) 0.49073(10) 0.0170(3) Uani 1 1 d .
H5 H 0.0492 0.1942 0.5301 0.020 Uiso 1 1 calc R
C6 C 0.18488(11) 0.23853(8) 0.51039(10) 0.0150(3) Uani 1 1 d .
H6 H 0.1896 0.2644 0.5624 0.018 Uiso 1 1 calc R
C7 C 0.26047(11) 0.24067(8) 0.44962(9) 0.0129(3) Uani 1 1 d .
C8 C 0.40319(11) 0.32214(8) 0.50225(9) 0.0127(3) Uani 1 1 d .
C9 C 0.38064(11) 0.34007(8) 0.58621(9) 0.0148(3) Uani 1 1 d .
H9 H 0.3248 0.3198 0.6143 0.018 Uiso 1 1 calc R
C10 C 0.44290(12) 0.38895(8) 0.62769(9) 0.0165(3) Uani 1 1 d .
H10 H 0.4285 0.4018 0.6850 0.020 Uiso 1 1 calc R
C11 C 0.52556(11) 0.41973(8) 0.58831(9) 0.0155(3) Uani 1 1 d .
H11 H 0.5662 0.4535 0.6175 0.019 Uiso 1 1 calc R
C12 C 0.54631(11) 0.39923(8) 0.50497(9) 0.0126(3) Uani 1 1 d .
C13 C 0.48645(11) 0.35058(8) 0.46410(9) 0.0123(3) Uani 1 1 d .
C14 C 0.69813(10) 0.47363(7) 0.46054(9) 0.0119(3) Uani 1 1 d .
C15 C 0.72316(11) 0.52076(8) 0.52609(10) 0.0149(3) Uani 1 1 d .
H15 H 0.6877 0.5215 0.5784 0.018 Uiso 1 1 calc R
C16 C 0.80206(11) 0.56634(8) 0.51119(10) 0.0179(3) Uani 1 1 d .
H16 H 0.8211 0.5992 0.5545 0.021 Uiso 1 1 calc R
C17 C 0.85470(11) 0.56562(8) 0.43452(11) 0.0188(3) Uani 1 1 d .
H17 H 0.9086 0.5978 0.4269 0.023 Uiso 1 1 calc R
C18 C 0.82948(11) 0.51849(8) 0.36902(10) 0.0167(3) Uani 1 1 d .
H18 H 0.8647 0.5178 0.3165 0.020 Uiso 1 1 calc R
C19 C 0.75039(11) 0.47257(8) 0.38423(9) 0.0125(3) Uani 1 1 d .
C20 C 0.63075(10) 0.38827(7) 0.37353(9) 0.0111(3) Uani 1 1 d .
C21 C 0.35574(11) 0.18104(8) 0.24579(9) 0.0137(3) Uani 1 1 d .
C22 C 0.39440(11) 0.11247(8) 0.25095(10) 0.0167(3) Uani 1 1 d .
C23 C 0.40554(12) 0.07629(9) 0.17386(11) 0.0209(3) Uani 1 1 d .
H23 H 0.4325 0.0298 0.1743 0.025 Uiso 1 1 calc R
C24 C 0.37790(12) 0.10719(9) 0.09660(11) 0.0215(3) Uani 1 1 d .
H24 H 0.3873 0.0820 0.0447 0.026 Uiso 1 1 calc R
C25 C 0.33673(12) 0.17446(9) 0.09424(10) 0.0202(3) Uani 1 1 d .
H25 H 0.3170 0.1945 0.0408 0.024 Uiso 1 1 calc R
C26 C 0.32400(11) 0.21300(8) 0.16941(10) 0.0153(3) Uani 1 1 d .
C27 C 0.42253(13) 0.07696(9) 0.33585(11) 0.0227(3) Uani 1 1 d .
H27 H 0.4135 0.1126 0.3824 0.027 Uiso 1 1 calc R
C28 C 0.53228(14) 0.05303(10) 0.33875(12) 0.0297(4) Uani 1 1 d .
H28A H 0.5405 0.0117 0.3017 0.045 Uiso 1 1 calc GR
H28B H 0.5514 0.0406 0.3977 0.045 Uiso 1 1 calc GR
H28C H 0.5753 0.0915 0.3187 0.045 Uiso 1 1 calc GR
C29 C 0.35302(16) 0.01452(11) 0.35437(14) 0.0378(5) Uani 1 1 d .
H29A H 0.2834 0.0311 0.3560 0.057 Uiso 1 1 calc GR
H29B H 0.3716 -0.0065 0.4098 0.057 Uiso 1 1 calc GR
H29C H 0.3596 -0.0210 0.3092 0.057 Uiso 1 1 calc GR
C30 C 0.27526(12) 0.28553(9) 0.16796(10) 0.0179(3) Uani 1 1 d .
H30 H 0.2946 0.3099 0.2226 0.021 Uiso 1 1 calc R
C31 C 0.31153(13) 0.33168(9) 0.09414(11) 0.0226(3) Uani 1 1 d .
H31A H 0.3851 0.3331 0.0949 0.034 Uiso 1 1 calc GR
H31B H 0.2852 0.3797 0.1007 0.034 Uiso 1 1 calc GR
H31C H 0.2875 0.3118 0.0396 0.034 Uiso 1 1 calc GR
C32 C 0.16015(12) 0.27898(10) 0.16585(11) 0.0250(4) Uani 1 1 d .
H32A H 0.1390 0.2522 0.1150 0.038 Uiso 1 1 calc GR
H32B H 0.1301 0.3262 0.1638 0.038 Uiso 1 1 calc GR
H32C H 0.1380 0.2543 0.2174 0.038 Uiso 1 1 calc GR
C33 C 0.75497(10) 0.40016(7) 0.25240(9) 0.0115(3) Uani 1 1 d .
C34 C 0.83711(11) 0.35417(8) 0.25770(9) 0.0130(3) Uani 1 1 d .
C35 C 0.88810(11) 0.34034(8) 0.18229(10) 0.0164(3) Uani 1 1 d .
H35 H 0.9436 0.3088 0.1834 0.020 Uiso 1 1 calc R
C36 C 0.85934(11) 0.37174(8) 0.10565(10) 0.0175(3) Uani 1 1 d .
H36 H 0.8952 0.3617 0.0549 0.021 Uiso 1 1 calc R
C37 C 0.77842(11) 0.41774(8) 0.10270(10) 0.0167(3) Uani 1 1 d .
H37 H 0.7593 0.4388 0.0497 0.020 Uiso 1 1 calc R
C38 C 0.72463(11) 0.43357(8) 0.17626(9) 0.0136(3) Uani 1 1 d .
C39 C 0.87179(11) 0.32032(8) 0.34103(10) 0.0165(3) Uani 1 1 d .
H39 H 0.8230 0.3339 0.3862 0.020 Uiso 1 1 calc R
C40 C 0.87103(13) 0.23997(8) 0.33370(11) 0.0219(3) Uani 1 1 d .
H40A H 0.8049 0.2242 0.3130 0.033 Uiso 1 1 calc GR
H40B H 0.8852 0.2191 0.3900 0.033 Uiso 1 1 calc GR
H40C H 0.9225 0.2250 0.2933 0.033 Uiso 1 1 calc GR
C41 C 0.97575(12) 0.34757(9) 0.36921(11) 0.0218(3) Uani 1 1 d .
H41A H 1.0253 0.3348 0.3261 0.033 Uiso 1 1 calc GR
H41B H 0.9948 0.3262 0.4243 0.033 Uiso 1 1 calc GR
H41C H 0.9735 0.3991 0.3753 0.033 Uiso 1 1 calc GR
C42 C 0.63919(11) 0.48659(8) 0.17259(10) 0.0159(3) Uani 1 1 d .
H42 H 0.6060 0.4865 0.2296 0.019 Uiso 1 1 calc R
C43 C 0.56002(12) 0.46697(9) 0.10480(10) 0.0216(3) Uani 1 1 d .
H43A H 0.5889 0.4713 0.0477 0.032 Uiso 1 1 calc GR
H43B H 0.5024 0.4989 0.1093 0.032 Uiso 1 1 calc GR
H43C H 0.5380 0.4182 0.1139 0.032 Uiso 1 1 calc GR
C44 C 0.68001(14) 0.56099(9) 0.15698(12) 0.0254(4) Uani 1 1 d .
H44A H 0.7278 0.5734 0.2029 0.038 Uiso 1 1 calc GR
H44B H 0.6244 0.5949 0.1563 0.038 Uiso 1 1 calc GR
H44C H 0.7140 0.5623 0.1018 0.038 Uiso 1 1 calc GR

loop_
_atom_site_aniso_label
_atom_site_aniso_U_11
_atom_site_aniso_U_22
_atom_site_aniso_U_33
_atom_site_aniso_U_23
_atom_site_aniso_U_13
_atom_site_aniso_U_12
Br1 0.01434(7) 0.01857(7) 0.01111(7) -0.00457(5) 0.00296(5) -0.00212(5)
Br2 0.01837(8) 0.01823(8) 0.01657(7) 0.00187(6) -0.00262(6) 0.00408(6)
Br3 0.01460(7) 0.01457(7) 0.01240(7) -0.00136(5) -0.00132(5) 0.00178(5)
Ni1 0.00933(8) 0.01159(9) 0.00834(8) -0.00164(6) 0.00037(6) -0.00103(6)
N1 0.0107(6) 0.0132(6) 0.0117(6) -0.0023(4) 0.0011(4) -0.0007(4)
N2 0.0115(6) 0.0145(6) 0.0094(5) -0.0005(4) 0.0021(4) -0.0019(4)
N3 0.0111(6) 0.0135(6) 0.0106(6) -0.0019(4) -0.0005(4) -0.0014(5)
N4 0.0107(5) 0.0112(6) 0.0107(5) -0.0014(4) -0.0001(4) -0.0001(4)
C1 0.0114(6) 0.0123(7) 0.0105(6) -0.0006(5) 0.0007(5) 0.0014(5)
C2 0.0113(7) 0.0147(7) 0.0137(7) 0.0008(5) 0.0013(5) 0.0000(5)
C3 0.0158(7) 0.0170(7) 0.0180(7) -0.0022(6) -0.0009(6) -0.0019(6)
C4 0.0133(7) 0.0179(7) 0.0209(8) 0.0019(6) -0.0001(6) -0.0039(6)
C5 0.0139(7) 0.0182(7) 0.0191(7) 0.0043(6) 0.0041(6) -0.0003(6)
C6 0.0161(7) 0.0161(7) 0.0129(7) 0.0012(5) 0.0025(5) 0.0006(6)
C7 0.0116(7) 0.0129(7) 0.0140(7) 0.0022(5) -0.0003(5) -0.0008(5)
C8 0.0127(7) 0.0134(7) 0.0119(7) -0.0006(5) -0.0001(5) -0.0006(5)
C9 0.0158(7) 0.0175(7) 0.0111(7) 0.0007(5) 0.0029(5) -0.0011(6)
C10 0.0221(8) 0.0180(7) 0.0094(7) -0.0028(5) 0.0024(6) 0.0010(6)
C11 0.0185(7) 0.0158(7) 0.0120(7) -0.0037(5) -0.0011(5) -0.0018(6)
C12 0.0137(7) 0.0132(7) 0.0110(6) 0.0003(5) 0.0010(5) 0.0002(5)
C13 0.0133(7) 0.0151(7) 0.0086(6) -0.0015(5) 0.0005(5) 0.0009(5)
C14 0.0098(6) 0.0116(6) 0.0142(7) 0.0001(5) -0.0019(5) 0.0010(5)
C15 0.0140(7) 0.0157(7) 0.0151(7) -0.0035(6) -0.0017(5) 0.0013(5)
C16 0.0168(7) 0.0156(7) 0.0211(8) -0.0061(6) -0.0040(6) -0.0002(6)
C17 0.0138(7) 0.0144(7) 0.0283(8) -0.0036(6) 0.0018(6) -0.0035(6)
C18 0.0131(7) 0.0177(7) 0.0194(7) -0.0017(6) 0.0021(6) -0.0018(6)
C19 0.0121(7) 0.0118(6) 0.0137(7) -0.0016(5) -0.0022(5) 0.0016(5)
C20 0.0110(6) 0.0122(6) 0.0101(6) 0.0002(5) -0.0003(5) 0.0010(5)
C21 0.0101(6) 0.0172(7) 0.0138(7) -0.0057(5) 0.0014(5) -0.0032(5)
C22 0.0137(7) 0.0164(7) 0.0199(8) -0.0042(6) 0.0024(6) -0.0013(6)
C23 0.0181(8) 0.0201(8) 0.0247(8) -0.0092(6) 0.0036(6) -0.0010(6)
C24 0.0166(7) 0.0274(8) 0.0205(8) -0.0123(7) 0.0025(6) -0.0036(6)
C25 0.0166(7) 0.0296(9) 0.0145(7) -0.0062(6) -0.0010(6) -0.0028(6)
C26 0.0106(7) 0.0207(7) 0.0146(7) -0.0048(6) 0.0002(5) -0.0027(6)
C27 0.0278(9) 0.0192(8) 0.0211(8) -0.0012(6) 0.0031(6) 0.0057(7)
C28 0.0328(10) 0.0287(9) 0.0277(9) -0.0006(7) 0.0008(7) 0.0103(8)
C29 0.0412(12) 0.0296(10) 0.0429(12) 0.0102(9) 0.0127(9) 0.0006(9)
C30 0.0169(7) 0.0230(8) 0.0137(7) -0.0020(6) -0.0019(6) 0.0016(6)
C31 0.0203(8) 0.0271(9) 0.0205(8) 0.0016(7) -0.0011(6) -0.0024(7)
C32 0.0182(8) 0.0344(10) 0.0227(8) 0.0053(7) 0.0034(6) 0.0049(7)
C33 0.0112(6) 0.0116(6) 0.0118(6) -0.0020(5) 0.0014(5) -0.0023(5)
C34 0.0113(6) 0.0122(7) 0.0156(7) -0.0008(5) 0.0002(5) -0.0021(5)
C35 0.0117(7) 0.0169(7) 0.0206(8) -0.0034(6) 0.0021(6) 0.0001(5)
C36 0.0161(7) 0.0218(8) 0.0147(7) -0.0050(6) 0.0049(6) -0.0036(6)
C37 0.0190(7) 0.0189(7) 0.0123(7) 0.0004(6) -0.0008(6) -0.0038(6)
C38 0.0139(7) 0.0127(7) 0.0143(7) -0.0007(5) -0.0009(5) -0.0029(5)
C39 0.0156(7) 0.0168(7) 0.0170(7) 0.0010(6) 0.0007(6) 0.0035(6)
C40 0.0206(8) 0.0171(8) 0.0279(9) 0.0036(6) -0.0008(6) 0.0019(6)
C41 0.0199(8) 0.0221(8) 0.0233(8) -0.0009(6) -0.0055(6) 0.0017(6)
C42 0.0188(7) 0.0145(7) 0.0145(7) 0.0005(5) -0.0018(6) 0.0017(6)
C43 0.0212(8) 0.0231(8) 0.0205(8) -0.0002(6) -0.0069(6) 0.0037(6)
C44 0.0274(9) 0.0150(8) 0.0338(10) 0.0021(7) -0.0032(7) 0.0007(7)

loop_
_atom_type_symbol
_atom_type_description
_atom_type_scat_dispersion_real
_atom_type_scat_dispersion_imag
_atom_type_scat_source
C C 0.0033 0.0016 'International Tables Vol C Tables 4.2.6.8 and 6.1.1.4'
H H 0.0000 0.0000 'International Tables Vol C Tables 4.2.6.8 and 6.1.1.4'
Br Br -0.2901 2.4595 'International Tables Vol C Tables 4.2.6.8 and 6.1.1.4'
N N 0.0061 0.0033 'International Tables Vol C Tables 4.2.6.8 and 6.1.1.4'
Ni Ni 0.3393 1.1124 'International Tables Vol C Tables 4.2.6.8 and 6.1.1.4'

loop_
_exptl_crystal_face_index_h
_exptl_crystal_face_index_k
_exptl_crystal_face_index_l
_exptl_crystal_face_perp_dist
-1.00 0.00 -1.00 0.1080
1.00 0.00 1.00 0.0770
0.00 -1.00 -1.00 0.0660
0.00 1.00 1.00 0.0590
0.00 1.00 0.00 0.0530
0.00 -2.00 1.00 0.0980
1.00 0.00 0.00 0.1260
-1.00 0.00 0.00 0.1390
0.00 1.00 -2.00 0.0770
0.00 -1.00 2.00 0.0700

loop_
_geom_angle_atom_site_label_1
_geom_angle_atom_site_label_2
_geom_angle_atom_site_label_3
_geom_angle
Br2 Ni1 Br1 91.712(11)
Br2 Ni1 Br3 173.504(10)
Br3 Ni1 Br1 94.744(10)
C1 Ni1 Br1 99.69(4)
C1 Ni1 Br2 89.31(4)
C1 Ni1 Br3 88.90(4)
C1 Ni1 C20 160.77(6)
C13 Ni1 Br1 176.93(4)
C13 Ni1 Br2 85.22(4)
C13 Ni1 Br3 88.32(4)
C13 Ni1 C1 80.44(6)
C13 Ni1 C20 80.50(6)
C20 Ni1 Br1 99.47(4)
C20 Ni1 Br2 91.68(4)
C20 Ni1 Br3 87.96(4)
C1 N1 C2 109.94(12)
C1 N1 C21 129.86(12)
C2 N1 C21 119.97(12)
C1 N2 C7 111.20(12)
C1 N2 C8 115.75(12)
C7 N2 C8 132.99(12)
C14 N3 C12 132.40(12)
C20 N3 C12 116.05(12)
C20 N3 C14 111.41(12)
C19 N4 C33 119.49(11)
C20 N4 C19 109.86(12)
C20 N4 C33 130.07(12)
N1 C1 Ni1 139.82(11)
N1 C1 N2 106.19(12)
N2 C1 Ni1 113.80(10)
C3 C2 N1 130.26(14)
C3 C2 C7 122.23(13)
C7 C2 N1 107.51(12)
C2 C3 H3 121.9
C4 C3 C2 116.23(14)
C4 C3 H3 121.9
C3 C4 H4 119.2
C3 C4 C5 121.56(14)
C5 C4 H4 119.2
C4 C5 H5 118.9
C6 C5 C4 122.17(14)
C6 C5 H5 118.9
C5 C6 H6 121.9
C5 C6 C7 116.29(14)
C7 C6 H6 121.9
C2 C7 N2 105.11(12)
C2 C7 C6 121.50(13)
C6 C7 N2 133.38(14)
C9 C8 N2 129.26(13)
C13 C8 N2 110.80(12)
C13 C8 C9 119.94(13)
C8 C9 H9 121.2
C8 C9 C10 117.64(13)
C10 C9 H9 121.2
C9 C10 H10 118.7
C9 C10 C11 122.64(13)
C11 C10 H10 118.7
C10 C11 H11 121.1
C12 C11 C10 117.71(14)
C12 C11 H11 121.1
C11 C12 N3 128.97(13)
C13 C12 N3 110.92(12)
C13 C12 C11 120.10(13)
C8 C13 Ni1 118.93(11)
C12 C13 Ni1 119.08(11)
C12 C13 C8 121.91(13)
N3 C14 C15 133.38(14)
C19 C14 N3 105.18(12)
C19 C14 C15 121.44(13)
C14 C15 H15 121.6
C16 C15 C14 116.73(14)
C16 C15 H15 121.6
C15 C16 H16 119.0
C15 C16 C17 122.07(14)
C17 C16 H16 119.0
C16 C17 H17 119.4
C18 C17 C16 121.10(14)
C18 C17 H17 119.4
C17 C18 H18 121.6
C19 C18 C17 116.74(14)
C19 C18 H18 121.6
C14 C19 N4 107.42(12)
C18 C19 N4 130.66(13)
C18 C19 C14 121.92(13)
N3 C20 Ni1 113.31(10)
N4 C20 Ni1 140.36(11)
N4 C20 N3 106.13(12)
C22 C21 N1 117.12(13)
C26 C21 N1 118.71(13)
C26 C21 C22 123.89(14)
C21 C22 C27 122.93(14)
C23 C22 C21 116.73(15)
C23 C22 C27 120.33(14)
C22 C23 H23 119.5
C24 C23 C22 120.93(15)
C24 C23 H23 119.5
C23 C24 H24 119.6
C23 C24 C25 120.70(15)
C25 C24 H24 119.6
C24 C25 H25 119.6
C24 C25 C26 120.73(15)
C26 C25 H25 119.6
C21 C26 C30 121.87(13)
C25 C26 C21 116.94(14)
C25 C26 C30 121.18(14)
C22 C27 H27 107.7
C22 C27 C28 112.19(14)
C22 C27 C29 111.22(15)
C28 C27 H27 107.7
C28 C27 C29 110.25(15)
C29 C27 H27 107.7
C27 C28 H28A 109.5
C27 C28 H28B 109.5
C27 C28 H28C 109.5
H28A C28 H28B 109.5
H28A C28 H28C 109.5
H28B C28 H28C 109.5
C27 C29 H29A 109.5
C27 C29 H29B 109.5
C27 C29 H29C 109.5
H29A C29 H29B 109.5
H29A C29 H29C 109.5
H29B C29 H29C 109.5
C26 C30 H30 107.4
C26 C30 C31 112.79(13)
C26 C30 C32 110.69(13)
C31 C30 H30 107.4
C31 C30 C32 110.84(13)
C32 C30 H30 107.4
C30 C31 H31A 109.5
C30 C31 H31B 109.5
C30 C31 H31C 109.5
H31A C31 H31B 109.5
H31A C31 H31C 109.5
H31B C31 H31C 109.5
C30 C32 H32A 109.5
C30 C32 H32B 109.5
C30 C32 H32C 109.5
H32A C32 H32B 109.5
H32A C32 H32C 109.5
H32B C32 H32C 109.5
C34 C33 N4 117.27(12)
C34 C33 C38 123.11(13)
C38 C33 N4 119.25(13)
C33 C34 C39 122.77(13)
C35 C34 C33 117.23(13)
C35 C34 C39 120.00(13)
C34 C35 H35 119.4
C36 C35 C34 121.18(14)
C36 C35 H35 119.4
C35 C36 H36 119.9
C35 C36 C37 120.22(14)
C37 C36 H36 119.9
C36 C37 H37 119.5
C36 C37 C38 121.08(14)
C38 C37 H37 119.5
C33 C38 C42 122.49(13)
C37 C38 C33 117.16(14)
C37 C38 C42 120.32(13)
C34 C39 H39 107.7
C34 C39 C40 110.80(13)
C34 C39 C41 111.46(13)
C40 C39 H39 107.7
C40 C39 C41 111.17(13)
C41 C39 H39 107.7
C39 C40 H40A 109.5
C39 C40 H40B 109.5
C39 C40 H40C 109.5
H40A C40 H40B 109.5
H40A C40 H40C 109.5
H40B C40 H40C 109.5
C39 C41 H41A 109.5
C39 C41 H41B 109.5
C39 C41 H41C 109.5
H41A C41 H41B 109.5
H41A C41 H41C 109.5
H41B C41 H41C 109.5
C38 C42 H42 107.8
C38 C42 C43 112.01(13)
C38 C42 C44 110.26(13)
C43 C42 H42 107.8
C43 C42 C44 110.87(13)
C44 C42 H42 107.8
C42 C43 H43A 109.5
C42 C43 H43B 109.5
C42 C43 H43C 109.5
H43A C43 H43B 109.5
H43A C43 H43C 109.5
H43B C43 H43C 109.5
C42 C44 H44A 109.5
C42 C44 H44B 109.5
C42 C44 H44C 109.5
H44A C44 H44B 109.5
H44A C44 H44C 109.5
H44B C44 H44C 109.5

loop_
_geom_bond_atom_site_label_1
_geom_bond_atom_site_label_2
_geom_bond_distance
Br1 Ni1 2.4102(3)
Br2 Ni1 2.3511(3)
Br3 Ni1 2.3675(3)
Ni1 C1 1.9703(14)
Ni1 C13 1.8994(14)
Ni1 C20 1.9788(14)
N1 C1 1.3490(18)
N1 C2 1.4054(18)
N1 C21 1.4478(18)
N2 C1 1.3734(18)
N2 C7 1.3951(18)
N2 C8 1.4104(18)
N3 C12 1.4133(18)
N3 C14 1.3932(18)
N3 C20 1.3730(18)
N4 C19 1.4105(18)
N4 C20 1.3493(18)
N4 C33 1.4533(18)
C2 C3 1.390(2)
C2 C7 1.390(2)
C3 H3 0.9500
C3 C4 1.387(2)
C4 H4 0.9500
C4 C5 1.398(2)
C5 H5 0.9500
C5 C6 1.382(2)
C6 H6 0.9500
C6 C7 1.394(2)
C8 C9 1.391(2)
C8 C13 1.376(2)
C9 H9 0.9500
C9 C10 1.395(2)
C10 H10 0.9500
C10 C11 1.396(2)
C11 H11 0.9500
C11 C12 1.389(2)
C12 C13 1.369(2)
C14 C15 1.394(2)
C14 C19 1.389(2)
C15 H15 0.9500
C15 C16 1.382(2)
C16 H16 0.9500
C16 C17 1.396(2)
C17 H17 0.9500
C17 C18 1.394(2)
C18 H18 0.9500
C18 C19 1.389(2)
C21 C22 1.398(2)
C21 C26 1.397(2)
C22 C23 1.394(2)
C22 C27 1.528(2)
C23 H23 0.9500
C23 C24 1.385(2)
C24 H24 0.9500
C24 C25 1.386(2)
C25 H25 0.9500
C25 C26 1.394(2)
C26 C30 1.518(2)
C27 H27 1.0000
C27 C28 1.530(2)
C27 C29 1.531(3)
C28 H28A 0.9800
C28 H28B 0.9800
C28 H28C 0.9800
C29 H29A 0.9800
C29 H29B 0.9800
C29 H29C 0.9800
C30 H30 1.0000
C30 C31 1.530(2)
C30 C32 1.538(2)
C31 H31A 0.9800
C31 H31B 0.9800
C31 H31C 0.9800
C32 H32A 0.9800
C32 H32B 0.9800
C32 H32C 0.9800
C33 C34 1.399(2)
C33 C38 1.401(2)
C34 C35 1.393(2)
C34 C39 1.516(2)
C35 H35 0.9500
C35 C36 1.385(2)
C36 H36 0.9500
C36 C37 1.386(2)
C37 H37 0.9500
C37 C38 1.395(2)
C38 C42 1.517(2)
C39 H39 1.0000
C39 C40 1.525(2)
C39 C41 1.536(2)
C40 H40A 0.9800
C40 H40B 0.9800
C40 H40C 0.9800
C41 H41A 0.9800
C41 H41B 0.9800
C41 H41C 0.9800
C42 H42 1.0000
C42 C43 1.529(2)
C42 C44 1.530(2)
C43 H43A 0.9800
C43 H43B 0.9800
C43 H43C 0.9800
C44 H44A 0.9800
C44 H44B 0.9800
C44 H44C 0.9800
